data_7008977
loop_
_publ_author_name
'Johansson, Anders'
'Roman, Magnus'
'Seisenbaeva, Gulaim A.'
'Kloo, Lars'
'Szabo, Zoltan'
'Kessler, Vadim G.'

_publ_section_title
;
 The solution thermolysis approach to molybdenum(V) alkoxides:
 synthesis, solid state and solution structures of the bimetallic
 alkoxides of molybdenum(V) and niobium(V), tantalum(V) and
 tungsten(VI)
;
_journal_issue 3
_journal_name_full 'Journal of the Chemical Society, Dalton Transactions'
_journal_page_first 387
_journal_paper_doi 10.1039/a907720k
_journal_year 2000
_chemical_formula_moiety 'C30 H70 Mo3 O18 Ta2'
_chemical_formula_sum 'C30 H70 Mo3 O18 Ta2'
_chemical_formula_weight 1368.58
_chemical_name_systematic trimolybdenumditantalumoctaoxodecaisopropoxide
_space_group_IT_number 61
_symmetry_cell_setting orthorhombic
_symmetry_space_group_name_Hall '-P 2ac 2ab'
_symmetry_space_group_name_H-M 'P b c a'
_atom_sites_solution_hydrogens geom
_atom_sites_solution_primary direct
_atom_sites_solution_secondary difmap
_audit_creation_method SHELXL-97
_cell_angle_alpha 90.00
_cell_angle_beta 90.00
_cell_angle_gamma 90.00
_cell_formula_units_Z 8
_cell_length_a 18.8123(11)
_cell_length_b 18.5541(11)
_cell_length_c 29.0517(18)
_cell_measurement_reflns_used '999 with I>10sigma(I) '
_cell_measurement_temperature 293(2)
_cell_measurement_theta_max 28.43
_cell_measurement_theta_min 1.40
_cell_volume 10140.4(11)
_computing_cell_refinement ' Bruker SMART '
_computing_data_collection 'Bruker SMART '
_computing_data_reduction 'Bruker SAINTPLUS '
_computing_molecular_graphics 'SHELXTL 5.3 '
_computing_publication_material 'SHELXTL 5.3'
_computing_structure_refinement 'SHELXL-97 (Sheldrick, 1997)'
_computing_structure_solution 'SHELXS-97 (Sheldrick, 1990)'
_diffrn_ambient_temperature 295(2)
_diffrn_measured_fraction_theta_full 0.934
_diffrn_measured_fraction_theta_max 0.934
_diffrn_measurement_device_type ' SMART CCD 1K '
_diffrn_measurement_method ' Bruker SMART '
_diffrn_radiation_monochromator graphite
_diffrn_radiation_source 'fine-focus sealed tube'
_diffrn_radiation_type MoK\a
_diffrn_radiation_wavelength 0.71073
_diffrn_reflns_av_R_equivalents 0.0677
_diffrn_reflns_av_sigmaI/netI 0.0716
_diffrn_reflns_limit_h_max 22
_diffrn_reflns_limit_h_min -24
_diffrn_reflns_limit_k_max 18
_diffrn_reflns_limit_k_min -24
_diffrn_reflns_limit_l_max 35
_diffrn_reflns_limit_l_min -38
_diffrn_reflns_number 47702
_diffrn_reflns_theta_full 28.43
_diffrn_reflns_theta_max 28.43
_diffrn_reflns_theta_min 1.40
_exptl_absorpt_coefficient_mu 5.079
_exptl_absorpt_correction_T_max 0.1856
_exptl_absorpt_correction_T_min 0.1063
_exptl_absorpt_correction_type 'Bruker SADABS '
_exptl_crystal_colour orange
_exptl_crystal_density_diffrn 1.793
_exptl_crystal_density_meas ?
_exptl_crystal_density_method .
_exptl_crystal_description prism
_exptl_crystal_F_000 5328
_exptl_crystal_size_max 0.8
_exptl_crystal_size_mid 0.6
_exptl_crystal_size_min 0.5
_refine_diff_density_max 0.966
_refine_diff_density_min -0.631
_refine_diff_density_rms 0.123
_refine_ls_extinction_method none
_refine_ls_goodness_of_fit_ref 0.906
_refine_ls_hydrogen_treatment mixed
_refine_ls_matrix_type full
_refine_ls_number_parameters 476
_refine_ls_number_reflns 11928
_refine_ls_number_restraints 0
_refine_ls_restrained_S_all 0.906
_refine_ls_R_factor_all 0.1450
_refine_ls_R_factor_gt 0.0507
_refine_ls_shift/su_max 3.460
_refine_ls_shift/su_mean 0.278
_refine_ls_structure_factor_coef Fsqd
_refine_ls_weighting_details 'calc w=1/[\s^2^(Fo^2^)+(0.0777P)^2^+0.0000P] where P=(Fo^2^+2Fc^2^)/3'
_refine_ls_weighting_scheme calc
_refine_ls_wR_factor_gt 0.1161
_refine_ls_wR_factor_ref 0.1535
_reflns_number_gt 5189
_reflns_number_total 11928
_reflns_threshold_expression >2sigma(I)
_cod_data_source_file a907720k.txt
_cod_data_source_block mo3ta2m
_cod_depositor_comments
;
The following automatic conversions were performed:
'_symmetry_cell_setting' value 'Orthorhombic' changed to 'orthorhombic'
according to '/home/saulius/struct/CIF-dictionaries/cif_core.dic'
dictionary named 'cif_core.dic' version 2.4.1 from 2010-06-29.

Automatic conversion script
Id: cif_fix_enum 1527 2010-12-29 10:47:43Z saulius 
;
_cod_original_sg_symbol_H-M Pbca
_cod_database_code 7008977

loop_
_symmetry_equiv_pos_as_xyz
'x, y, z'
'-x+1/2, -y, z+1/2'
'-x, y+1/2, -z+1/2'
'x+1/2, -y+1/2, -z'
'-x, -y, -z'
'x-1/2, y, -z-1/2'
'x, -y-1/2, z-1/2'
'-x-1/2, y-1/2, z'

loop_
_atom_site_label
_atom_site_type_symbol
_atom_site_fract_x
_atom_site_fract_y
_atom_site_fract_z
_atom_site_U_iso_or_equiv
_atom_site_adp_type
_atom_site_occupancy
_atom_site_symmetry_multiplicity
_atom_site_calc_flag
_atom_site_refinement_flags
_atom_site_disorder_assembly
_atom_site_disorder_group
Ta1 Ta 0.60234(2) 0.73936(3) 0.234298(15) 0.08061(16) Uani 1 1 d . . .
Ta2 Ta 0.71532(2) 0.87377(2) 0.019606(15) 0.08071(16) Uani 1 1 d . . .
Mo1 Mo 0.56295(4) 0.86223(5) 0.07049(3) 0.0715(2) Uani 1 1 d . . .
Mo2 Mo 0.52188(4) 0.81252(5) 0.14877(3) 0.0696(2) Uani 1 1 d . . .
Mo3 Mo 0.7101(4) 0.7552(5) 0.1248(2) 0.084(3) Uani 0.412(13) 1 d P . .
Mo3A Mo 0.72864(16) 0.7921(3) 0.13971(14) 0.0802(11) Uani 0.588(13) 1 d P . .
O1 O 0.5698(3) 0.8998(3) 0.13166(19) 0.0701(16) Uani 1 1 d . . .
O2 O 0.5494(3) 0.7661(3) 0.0934(2) 0.0773(17) Uani 1 1 d . . .
O3 O 0.6361(3) 0.9390(3) 0.0498(2) 0.0757(17) Uani 1 1 d . . .
O4 O 0.6160(4) 0.8206(4) 0.0136(2) 0.0843(19) Uani 1 1 d . . .
O5 O 0.5461(3) 0.8344(4) 0.2174(2) 0.0784(17) Uani 1 1 d . . .
O6 O 0.6492(3) 0.7718(4) 0.1735(2) 0.086(2) Uani 1 1 d . . .
O7 O 0.5255(3) 0.7145(3) 0.1840(2) 0.0777(18) Uani 1 1 d . . .
O8 O 0.6451(4) 0.6504(4) 0.2312(3) 0.107(2) Uani 1 1 d . . .
O9 O 0.4338(3) 0.8265(4) 0.1471(2) 0.096(2) Uani 1 1 d . . .
O10 O 0.7017(4) 0.8280(3) 0.0838(2) 0.085(2) Uani 1 1 d . . .
O11 O 0.6687(4) 0.7879(5) 0.2696(3) 0.117(3) Uani 1 1 d . . .
O12 O 0.4858(4) 0.8896(4) 0.0476(3) 0.103(2) Uani 1 1 d . . .
O13 O 0.7897(4) 0.9295(5) 0.0399(3) 0.111(3) Uani 1 1 d . . .
O14 O 0.7019(4) 0.9202(4) -0.0364(3) 0.114(3) Uani 1 1 d . . .
O15 O 0.5374(4) 0.7184(4) 0.2805(3) 0.103(2) Uani 1 1 d . . .
O16 O 0.7636(5) 0.7939(4) -0.0023(3) 0.108(3) Uani 1 1 d . . .
O17 O 0.7746(17) 0.7190(18) 0.1317(11) 0.169(17) Uani 0.588(13) 1 d P . .
O18 O 0.7827(12) 0.8502(15) 0.1678(7) 0.170(10) Uani 0.588(13) 1 d P . .
O17A O 0.7031(13) 0.6733(10) 0.1031(9) 0.122(9) Uani 0.412(13) 1 d P . .
O18A O 0.7935(17) 0.765(4) 0.150(2) 0.20(3) Uani 0.412(13) 1 d P . .
C1 C 0.6452(6) 1.0142(5) 0.0628(4) 0.090(3) Uani 1 1 d . . .
C2 C 0.4990(7) 0.6445(7) 0.1740(5) 0.116(4) Uani 1 1 d . . .
C3 C 0.6808(7) 1.0193(7) 0.1095(5) 0.118(4) Uani 1 1 d . . .
C4 C 0.5688(7) 1.0487(6) 0.0621(4) 0.119(4) Uani 1 1 d . . .
C5 C 0.6022(10) 0.7588(8) -0.0135(6) 0.134(6) Uani 1 1 d . . .
C6 C 0.5455(9) 0.8994(9) 0.2440(5) 0.133(5) Uani 1 1 d . . .
C7 C 0.5278(12) 0.6129(9) 0.1312(6) 0.192(9) Uani 1 1 d . . .
C8 C 0.4705(9) 0.7155(10) 0.3043(7) 0.161(7) Uani 1 1 d . . .
C9 C 0.8107(13) 0.7440(10) -0.0207(9) 0.194(10) Uani 1 1 d . . .
C10 C 0.4174(8) 0.6493(10) 0.1717(7) 0.175(8) Uani 1 1 d . . .
C11 C 0.6009(11) 0.9490(10) 0.2311(6) 0.175(7) Uani 1 1 d . . .
C13 C 0.8503(15) 0.7688(14) -0.0568(9) 0.273(17) Uani 1 1 d . . .
C14 C 0.8521(12) 0.9688(14) 0.0562(9) 0.201(9) Uani 1 1 d . . .
C15 C 0.6248(15) 0.6911(11) 0.0086(8) 0.234(12) Uani 1 1 d . . .
C16 C 0.4744(13) 0.7566(15) 0.3472(8) 0.253(13) Uani 1 1 d . . .
C17 C 0.4488(14) 0.6439(15) 0.3127(9) 0.256(13) Uani 1 1 d . . .
C18 C 0.8328(16) 0.6950(16) 0.0074(11) 0.300(17) Uani 1 1 d . . .
C19 C 0.7287(15) 0.8076(16) 0.2988(11) 0.245(12) Uani 1 1 d . . .
C20 C 0.8900(15) 0.986(2) 0.0152(13) 0.35(2) Uani 1 1 d . . .
C21 C 0.8943(15) 0.9182(16) 0.0834(13) 0.32(2) Uani 1 1 d . . .
C24 C 0.530(2) 0.7605(15) -0.0269(12) 0.33(2) Uani 1 1 d . . .
C22 C 0.4746(14) 0.9321(15) 0.2369(10) 0.308(18) Uani 1 1 d . . .
C29 C 0.7824(15) 0.821(3) 0.2798(14) 0.40(4) Uani 1 1 d . . .
C30 C 0.702(3) 0.832(3) 0.3433(12) 0.45(3) Uani 1 1 d . . .
C23 C 0.657(2) 0.993(2) -0.0734(11) 0.285(15) Uiso 1 1 d . . .
C27 C 0.729(3) 0.995(2) -0.0857(18) 0.42(2) Uiso 1 1 d . . .
C28 C 0.6350(18) 0.936(2) -0.0880(12) 0.311(17) Uiso 1 1 d . . .
C12 C 0.7006(15) 0.5920(16) 0.2178(9) 0.227(10) Uiso 1 1 d . . .
C25 C 0.750(2) 0.601(2) 0.2498(17) 0.40(2) Uiso 1 1 d . . .
C26 C 0.6723(19) 0.525(2) 0.2188(11) 0.324(16) Uiso 1 1 d . . .

loop_
_atom_site_aniso_label
_atom_site_aniso_U_11
_atom_site_aniso_U_22
_atom_site_aniso_U_33
_atom_site_aniso_U_23
_atom_site_aniso_U_13
_atom_site_aniso_U_12
Ta1 0.0699(3) 0.0984(4) 0.0735(3) 0.0125(2) 0.0071(2) 0.0005(2)
Ta2 0.0873(3) 0.0749(3) 0.0799(3) 0.0108(2) 0.0206(2) 0.0095(2)
Mo1 0.0668(5) 0.0778(6) 0.0698(5) 0.0028(4) -0.0037(4) 0.0052(4)
Mo2 0.0542(4) 0.0782(6) 0.0765(5) 0.0005(4) 0.0021(4) -0.0010(4)
Mo3 0.060(2) 0.105(5) 0.087(3) 0.032(3) 0.0158(19) 0.024(3)
Mo3A 0.0586(12) 0.101(3) 0.0808(15) 0.0175(16) 0.0014(10) -0.0027(14)
O1 0.062(4) 0.073(4) 0.075(4) 0.000(3) 0.005(3) 0.004(3)
O2 0.077(4) 0.075(4) 0.080(4) -0.002(3) -0.004(3) -0.001(3)
O3 0.078(4) 0.068(4) 0.081(4) 0.007(3) 0.016(3) 0.009(3)
O4 0.095(5) 0.084(5) 0.075(4) -0.011(4) 0.008(3) 0.001(4)
O5 0.079(4) 0.084(5) 0.073(4) -0.006(4) 0.011(3) -0.003(4)
O6 0.069(4) 0.110(5) 0.079(4) 0.005(4) 0.017(3) -0.009(4)
O7 0.068(4) 0.076(4) 0.089(4) 0.004(3) 0.008(3) -0.009(3)
O8 0.096(5) 0.111(6) 0.116(6) 0.022(5) 0.015(4) 0.028(5)
O9 0.055(4) 0.121(6) 0.111(5) 0.004(4) 0.001(4) 0.003(4)
O10 0.092(5) 0.085(5) 0.078(4) 0.021(4) 0.009(3) 0.007(4)
O11 0.089(5) 0.169(8) 0.092(5) 0.014(5) -0.010(4) -0.033(5)
O12 0.083(5) 0.122(6) 0.105(5) 0.008(5) -0.029(4) 0.012(4)
O13 0.084(5) 0.119(7) 0.129(7) 0.006(5) 0.020(5) -0.025(5)
O14 0.133(7) 0.107(6) 0.103(5) 0.037(5) 0.036(5) 0.021(5)
O15 0.084(5) 0.133(7) 0.091(5) 0.018(5) 0.026(4) 0.009(5)
O16 0.124(6) 0.094(5) 0.105(5) 0.007(4) 0.049(5) 0.039(5)
O17 0.18(4) 0.18(3) 0.14(2) 0.073(18) 0.06(2) 0.12(3)
O18 0.164(19) 0.22(2) 0.130(14) 0.035(15) -0.030(12) -0.117(18)
O17A 0.131(19) 0.078(14) 0.16(2) 0.044(13) 0.063(16) 0.052(13)
O18A 0.044(12) 0.34(9) 0.21(6) 0.15(6) -0.01(2) 0.02(3)
C1 0.112(9) 0.053(6) 0.105(8) -0.005(6) 0.012(7) 0.015(6)
C2 0.109(10) 0.092(9) 0.146(12) -0.016(8) -0.004(8) -0.026(8)
C3 0.119(10) 0.122(11) 0.114(10) -0.005(8) -0.008(8) -0.026(8)
C4 0.142(11) 0.091(8) 0.123(10) 0.009(7) 0.001(8) 0.051(8)
C5 0.146(14) 0.093(11) 0.164(15) -0.043(10) -0.026(11) -0.004(10)
C6 0.112(11) 0.119(12) 0.167(14) -0.045(10) 0.010(10) -0.008(10)
C7 0.32(3) 0.121(12) 0.135(13) -0.053(10) 0.070(14) -0.069(14)
C8 0.124(12) 0.177(16) 0.184(18) -0.043(14) 0.066(12) -0.038(11)
C9 0.23(2) 0.137(15) 0.22(2) 0.040(14) 0.112(19) 0.077(15)
C10 0.104(11) 0.165(15) 0.26(2) 0.021(14) -0.057(13) -0.043(11)
C11 0.22(2) 0.166(16) 0.140(14) -0.005(11) -0.010(13) -0.050(15)
C13 0.29(3) 0.31(3) 0.22(3) 0.07(2) 0.17(3) 0.14(2)
C14 0.145(19) 0.23(3) 0.23(3) 0.017(19) 0.039(19) -0.016(17)
C15 0.33(3) 0.121(15) 0.25(2) -0.074(16) 0.12(2) -0.044(18)
C16 0.24(3) 0.34(3) 0.185(19) -0.13(2) 0.081(18) -0.06(2)
C17 0.26(3) 0.25(3) 0.26(3) -0.01(2) 0.10(2) -0.12(2)
C18 0.27(3) 0.27(3) 0.36(4) 0.15(3) 0.14(3) 0.13(3)
C19 0.17(2) 0.35(3) 0.22(3) -0.07(2) -0.03(2) -0.09(2)
C20 0.20(3) 0.47(6) 0.39(5) 0.09(4) 0.05(3) -0.17(3)
C21 0.25(3) 0.22(3) 0.48(5) -0.01(3) -0.20(3) -0.01(2)
C24 0.34(4) 0.25(3) 0.40(5) -0.18(3) -0.13(4) -0.02(3)
C22 0.23(3) 0.28(3) 0.42(4) -0.19(3) 0.00(3) 0.11(2)
C29 0.13(2) 0.72(10) 0.34(5) 0.21(5) -0.06(2) -0.16(4)
C30 0.47(7) 0.68(9) 0.19(3) -0.11(4) -0.09(4) -0.14(6)

loop_
_atom_type_symbol
_atom_type_description
_atom_type_scat_dispersion_real
_atom_type_scat_dispersion_imag
_atom_type_scat_source
C C 0.0033 0.0016 'International Tables Vol C Tables 4.2.6.8 and 6.1.1.4'
H H 0.0000 0.0000 'International Tables Vol C Tables 4.2.6.8 and 6.1.1.4'
O O 0.0106 0.0060 'International Tables Vol C Tables 4.2.6.8 and 6.1.1.4'
Mo Mo -1.6832 0.6857 'International Tables Vol C Tables 4.2.6.8 and 6.1.1.4'
Ta Ta -0.7052 6.5227 'International Tables Vol C Tables 4.2.6.8 and 6.1.1.4'

loop_
_geom_angle_atom_site_label_1
_geom_angle_atom_site_label_2
_geom_angle_atom_site_label_3
_geom_angle
_geom_angle_site_symmetry_1
_geom_angle_site_symmetry_3
_geom_angle_publ_flag
O8 Ta1 O11 99.7(4) . . ?
O8 Ta1 O15 97.8(3) . . ?
O11 Ta1 O15 98.4(4) . . ?
O8 Ta1 O6 91.9(3) . . ?
O11 Ta1 O6 92.5(3) . . ?
O15 Ta1 O6 163.9(3) . . ?
O8 Ta1 O7 94.0(3) . . ?
O11 Ta1 O7 162.7(3) . . ?
O15 Ta1 O7 90.2(3) . . ?
O6 Ta1 O7 76.3(2) . . ?
O8 Ta1 O5 163.0(3) . . ?
O11 Ta1 O5 93.5(3) . . ?
O15 Ta1 O5 90.7(3) . . ?
O6 Ta1 O5 76.8(3) . . ?
O7 Ta1 O5 71.3(2) . . ?
O8 Ta1 Mo2 123.2(3) . . ?
O11 Ta1 Mo2 122.8(3) . . ?
O15 Ta1 Mo2 109.7(2) . . ?
O6 Ta1 Mo2 54.23(19) . . ?
O7 Ta1 Mo2 39.87(17) . . ?
O5 Ta1 Mo2 39.82(17) . . ?
O13 Ta2 O16 100.8(4) . . ?
O13 Ta2 O14 97.1(4) . . ?
O16 Ta2 O14 97.8(3) . . ?
O13 Ta2 O10 92.1(3) . . ?
O16 Ta2 O10 92.4(3) . . ?
O14 Ta2 O10 164.7(3) . . ?
O13 Ta2 O3 94.7(3) . . ?
O16 Ta2 O3 161.5(3) . . ?
O14 Ta2 O3 90.1(3) . . ?
O10 Ta2 O3 76.9(2) . . ?
O13 Ta2 O4 163.7(3) . . ?
O16 Ta2 O4 91.8(3) . . ?
O14 Ta2 O4 91.4(3) . . ?
O10 Ta2 O4 76.9(3) . . ?
O3 Ta2 O4 71.3(2) . . ?
O13 Ta2 Mo1 124.5(3) . . ?
O16 Ta2 Mo1 122.7(3) . . ?
O14 Ta2 Mo1 108.1(2) . . ?
O10 Ta2 Mo1 56.62(19) . . ?
O3 Ta2 Mo1 38.92(17) . . ?
O4 Ta2 Mo1 39.23(17) . . ?
O12 Mo1 O1 108.4(3) . . ?
O12 Mo1 O2 107.7(3) . . ?
O1 Mo1 O2 91.5(3) . . ?
O12 Mo1 O3 104.6(3) . . ?
O1 Mo1 O3 88.5(2) . . ?
O2 Mo1 O3 145.9(3) . . ?
O12 Mo1 O4 102.3(3) . . ?
O1 Mo1 O4 147.3(3) . . ?
O2 Mo1 O4 89.7(3) . . ?
O3 Mo1 O4 72.9(3) . . ?
O12 Mo1 Mo2 101.5(3) . . ?
O1 Mo1 Mo2 47.93(18) . . ?
O2 Mo1 Mo2 47.21(19) . . ?
O3 Mo1 Mo2 134.67(18) . . ?
O4 Mo1 Mo2 135.50(19) . . ?
O12 Mo1 Ta2 124.6(3) . . ?
O1 Mo1 Ta2 109.96(17) . . ?
O2 Mo1 Ta2 109.75(19) . . ?
O3 Mo1 Ta2 39.82(16) . . ?
O4 Mo1 Ta2 40.14(19) . . ?
Mo2 Mo1 Ta2 133.97(4) . . ?
O9 Mo2 O2 108.4(3) . . ?
O9 Mo2 O1 109.0(3) . . ?
O2 Mo2 O1 92.1(3) . . ?
O9 Mo2 O7 100.4(3) . . ?
O2 Mo2 O7 90.6(3) . . ?
O1 Mo2 O7 147.9(3) . . ?
O9 Mo2 O5 102.3(3) . . ?
O2 Mo2 O5 147.1(3) . . ?
O1 Mo2 O5 88.9(2) . . ?
O7 Mo2 O5 72.1(3) . . ?
O9 Mo2 Mo1 102.5(2) . . ?
O2 Mo2 Mo1 48.04(19) . . ?
O1 Mo2 Mo1 47.74(17) . . ?
O7 Mo2 Mo1 137.38(18) . . ?
O5 Mo2 Mo1 135.25(18) . . ?
O9 Mo2 Ta1 123.6(2) . . ?
O2 Mo2 Ta1 109.61(19) . . ?
O1 Mo2 Ta1 109.64(17) . . ?
O7 Mo2 Ta1 40.27(18) . . ?
O5 Mo2 Ta1 40.45(18) . . ?
Mo1 Mo2 Ta1 133.96(3) . . ?
Mo3A Mo3 O17 87.7(16) . . ?
Mo3A Mo3 O17A 159.0(9) . . ?
O17 Mo3 O17A 71.4(15) . . ?
Mo3A Mo3 O18A 50(2) . . ?
O17 Mo3 O18A 38(2) . . ?
O17A Mo3 O18A 109(2) . . ?
Mo3A Mo3 O10 77.2(5) . . ?
O17 Mo3 O10 121.8(15) . . ?
O17A Mo3 O10 115.4(9) . . ?
O18A Mo3 O10 106.2(18) . . ?
Mo3A Mo3 O6 74.9(5) . . ?
O17 Mo3 O6 120.5(14) . . ?
O17A Mo3 O6 113.4(8) . . ?
O18A Mo3 O6 102.6(19) . . ?
O10 Mo3 O6 109.0(4) . . ?
Mo3 Mo3A O18A 100(3) . . ?
Mo3 Mo3A O17 59.5(13) . . ?
O18A Mo3A O17 41(3) . . ?
Mo3 Mo3A O18 165.8(11) . . ?
O18A Mo3A O18 66(3) . . ?
O17 Mo3A O18 106.4(14) . . ?
Mo3 Mo3A O6 77.3(4) . . ?
O18A Mo3A O6 123(2) . . ?
O17 Mo3A O6 109.9(13) . . ?
O18 Mo3A O6 111.3(8) . . ?
Mo3 Mo3A O10 74.7(4) . . ?
O18A Mo3A O10 126(2) . . ?
O17 Mo3A O10 108.9(12) . . ?
O18 Mo3A O10 111.3(7) . . ?
O6 Mo3A O10 109.0(3) . . ?
Mo3 Mo3A O17A 13.7(6) . . ?
O18A Mo3A O17A 87(3) . . ?
O17 Mo3A O17A 45.9(13) . . ?
O18 Mo3A O17A 152.2(11) . . ?
O6 Mo3A O17A 83.6(5) . . ?
O10 Mo3A O17A 83.7(6) . . ?
Mo1 O1 Mo2 84.3(2) . . ?
Mo2 O2 Mo1 84.7(3) . . ?
C1 O3 Mo1 131.4(6) . . ?
C1 O3 Ta2 125.1(6) . . ?
Mo1 O3 Ta2 101.3(3) . . ?
C5 O4 Mo1 130.9(9) . . ?
C5 O4 Ta2 125.8(8) . . ?
Mo1 O4 Ta2 100.6(3) . . ?
C6 O5 Mo2 132.6(8) . . ?
C6 O5 Ta1 125.6(8) . . ?
Mo2 O5 Ta1 99.7(3) . . ?
Mo3A O6 Mo3 27.8(2) . . ?
Mo3A O6 Ta1 150.3(4) . . ?
Mo3 O6 Ta1 150.7(4) . . ?
C2 O7 Mo2 133.1(7) . . ?
C2 O7 Ta1 125.7(7) . . ?
Mo2 O7 Ta1 99.9(3) . . ?
C12 O8 Ta1 158.8(12) . . ?
Mo3 O10 Mo3A 28.1(2) . . ?
Mo3 O10 Ta2 153.1(4) . . ?
Mo3A O10 Ta2 156.7(4) . . ?
C19 O11 Ta1 165.2(14) . . ?
C14 O13 Ta2 175.7(12) . . ?
Ta2 O14 C23 151.1(11) . . ?
C8 O15 Ta1 158.9(10) . . ?
C9 O16 Ta2 168.4(11) . . ?
O18A O17 Mo3 89(3) . . ?
O18A O17 Mo3A 56(3) . . ?
Mo3 O17 Mo3A 32.8(6) . . ?
O18A O17 O17A 149(3) . . ?
Mo3 O17 O17A 60.7(14) . . ?
Mo3A O17 O17A 93.6(15) . . ?
Mo3A O18 O18A 47.5(12) . . ?
Mo3 O17A O17 47.8(10) . . ?
Mo3 O17A Mo3A 7.3(4) . . ?
O17 O17A Mo3A 40.6(8) . . ?
O17 O18A Mo3A 83(3) . . ?
O17 O18A O18 150(4) . . ?
Mo3A O18A O18 67(2) . . ?
O17 O18A Mo3 54(2) . . ?
Mo3A O18A Mo3 29.9(10) . . ?
O18 O18A Mo3 97(2) . . ?
O3 C1 C3 110.1(9) . . ?
O3 C1 C4 106.2(9) . . ?
C3 C1 C4 113.0(10) . . ?
O7 C2 C7 114.0(11) . . ?
O7 C2 C10 107.8(12) . . ?
C7 C2 C10 110.6(15) . . ?
O4 C5 C24 108.1(15) . . ?
O4 C5 C15 113.3(15) . . ?
C24 C5 C15 115(2) . . ?
O5 C6 C11 113.1(13) . . ?
O5 C6 C22 106.1(14) . . ?
C11 C6 C22 111(2) . . ?
C17 C8 O15 111.8(16) . . ?
C17 C8 C16 111(2) . . ?
O15 C8 C16 110.3(15) . . ?
C18 C9 C13 123(2) . . ?
C18 C9 O16 116(2) . . ?
C13 C9 O16 114.7(17) . . ?
C20 C14 O13 104(2) . . ?
C20 C14 C21 109(3) . . ?
O13 C14 C21 107(2) . . ?
C29 C19 O11 116(3) . . ?
C29 C19 C30 131(4) . . ?
O11 C19 C30 109(3) . . ?
C28 C23 C27 106(4) . . ?
C28 C23 O14 75(3) . . ?
C27 C23 O14 75(3) . . ?
C25 C12 C26 112(4) . . ?
C25 C12 O8 102(3) . . ?
C26 C12 O8 112(3) . . ?

loop_
_geom_bond_atom_site_label_1
_geom_bond_atom_site_label_2
_geom_bond_distance
_geom_bond_site_symmetry_2
_geom_bond_publ_flag
Ta1 O8 1.839(8) . ?
Ta1 O11 1.850(8) . ?
Ta1 O15 1.855(7) . ?
Ta1 O6 2.065(6) . ?
Ta1 O7 2.106(6) . ?
Ta1 O5 2.113(7) . ?
Ta1 Mo2 3.2106(10) . ?
Ta2 O13 1.836(8) . ?
Ta2 O16 1.851(7) . ?
Ta2 O14 1.859(7) . ?
Ta2 O10 2.065(6) . ?
Ta2 O3 2.110(6) . ?
Ta2 O4 2.120(7) . ?
Ta2 Mo1 3.2323(10) . ?
Mo1 O12 1.675(7) . ?
Mo1 O1 1.913(6) . ?
Mo1 O2 1.921(6) . ?
Mo1 O3 2.071(6) . ?
Mo1 O4 2.080(6) . ?
Mo1 Mo2 2.5728(12) . ?
Mo2 O9 1.679(6) . ?
Mo2 O2 1.896(6) . ?
Mo2 O1 1.919(6) . ?
Mo2 O7 2.089(6) . ?
Mo2 O5 2.086(6) . ?
Mo3 Mo3A 0.882(6) . ?
Mo3 O17 1.40(3) . ?
Mo3 O17A 1.65(2) . ?
Mo3 O18A 1.74(4) . ?
Mo3 O10 1.808(7) . ?
Mo3 O6 1.845(7) . ?
Mo3A O18A 1.36(3) . ?
Mo3A O17 1.63(2) . ?
Mo3A O18 1.691(18) . ?
Mo3A O6 1.827(6) . ?
Mo3A O10 1.827(7) . ?
Mo3A O17A 2.49(2) . ?
O3 C1 1.456(11) . ?
O4 C5 1.415(15) . ?
O5 C6 1.433(15) . ?
O7 C2 1.419(13) . ?
O8 C12 1.55(3) . ?
O11 C19 1.46(2) . ?
O13 C14 1.46(2) . ?
O14 C23 1.92(3) . ?
O15 C8 1.438(15) . ?
O16 C9 1.389(18) . ?
O17 O18A 1.07(6) . ?
O17 O17A 1.79(4) . ?
O18 O18A 1.68(6) . ?
C1 C3 1.515(16) . ?
C1 C4 1.574(15) . ?
C2 C7 1.479(19) . ?
C2 C10 1.539(18) . ?
C5 C24 1.42(3) . ?
C5 C15 1.47(3) . ?
C6 C11 1.44(2) . ?
C6 C22 1.48(3) . ?
C8 C17 1.41(3) . ?
C8 C16 1.46(2) . ?
C9 C18 1.29(3) . ?
C9 C13 1.37(2) . ?
C14 C20 1.42(3) . ?
C14 C21 1.46(3) . ?
C19 C29 1.18(3) . ?
C19 C30 1.46(4) . ?
C23 C28 1.20(4) . ?
C23 C27 1.41(5) . ?
C12 C25 1.33(5) . ?
C12 C26 1.35(4) . ?
